data_4038065
loop_
_publ_author_name
'Nagase, Mai'
'Kato, Kenta'
'Yagi, Akiko'
'Segawa, Yasutomo'
'Itami, Kenichiro'

_publ_section_title
;
 Six-fold C--H borylation of hexa-peri-hexabenzocoronene
;
_journal_name_full 'Beilstein Journal of Organic Chemistry'
_journal_page_first 391
_journal_page_last 397
_journal_paper_doi 10.3762/bjoc.16.37
_journal_volume 16
_journal_year 2020
_chemical_formula_moiety 'C78 H84 B6 O12, 2(C5 H12)'
_chemical_formula_sum 'C88 H108 B6 O12'
_chemical_formula_weight 1422.60
_space_group_crystal_system cubic
_space_group_IT_number 205
_space_group_name_Hall '-P 2ac 2ab 3'
_space_group_name_H-M_alt 'P a -3'
_atom_sites_solution_hydrogens geom
_audit_creation_date 2020-01-28
_audit_creation_method
;
Olex2 1.2
(compiled 2018.05.29 svn.r3510 for OlexSys, GUI svn.r5506)
;
_cell_angle_alpha 90
_cell_angle_beta 90
_cell_angle_gamma 90
_cell_formula_units_Z 4
_cell_length_a 19.9143(8)
_cell_length_b 19.9143(8)
_cell_length_c 19.9143(8)
_cell_measurement_reflns_used 2031
_cell_measurement_temperature 123(2)
_cell_measurement_theta_max 25.7200
_cell_measurement_theta_min 2.0380
_cell_volume 7897.6(5)
_computing_cell_refinement 'CrysAlisPro 1.171.40.39a (Rigaku OD, 2019)'
_computing_data_collection 'CrysAlisPro 1.171.40.39a (Rigaku OD, 2019)'
_computing_data_reduction 'CrysAlisPro 1.171.40.39a (Rigaku OD, 2019)'
_computing_molecular_graphics 'Olex2 (Dolomanov et al., 2009)'
_computing_publication_material 'Olex2 (Dolomanov et al., 2009)'
_computing_structure_refinement 'ShelXL (Sheldrick, 2015)'
_computing_structure_solution 'ShelXD (Sheldrick, 2008)'
_diffrn_ambient_temperature 123(2)
_diffrn_detector 'CCD plate'
_diffrn_detector_area_resol_mean 5.8140
_diffrn_detector_type 'Pilatus 200K'
_diffrn_measured_fraction_theta_full 0.996
_diffrn_measured_fraction_theta_max 0.817
_diffrn_measurement_details
;
List of Runs (angles in degrees, time in seconds):

  # Type    Start    End  Width  t~exp~   \w     \q     \k     \f   Frames
--------------------------------------------------------------------------
  1  \w      2.00  56.00   0.50   32.81    --   11.29  36.00 128.00  108
;
_diffrn_measurement_device 'four-circle diffractometer'
_diffrn_measurement_device_type 'ROD, Synergy Custom system, Pilatus 200K'
_diffrn_measurement_method '\w scans'
_diffrn_measurement_specimen_support 'Mitegen 50um'
_diffrn_orient_matrix_type 'CrysAlisPro convention (1999,Acta A55,543-557)'
_diffrn_orient_matrix_UB_11 -0.0013720000
_diffrn_orient_matrix_UB_12 -0.0105919000
_diffrn_orient_matrix_UB_13 -0.0339679000
_diffrn_orient_matrix_UB_21 -0.0330037000
_diffrn_orient_matrix_UB_22 -0.0123589000
_diffrn_orient_matrix_UB_23 0.0051782000
_diffrn_orient_matrix_UB_31 -0.0133419000
_diffrn_orient_matrix_UB_32 0.0316911000
_diffrn_orient_matrix_UB_33 -0.0093205000
_diffrn_radiation_monochromator mirror
_diffrn_radiation_probe x-ray
_diffrn_radiation_type MoK\a
_diffrn_radiation_wavelength 0.71073
_diffrn_reflns_av_R_equivalents 0.0529
_diffrn_reflns_av_unetI/netI 0.0729
_diffrn_reflns_Laue_measured_fraction_full 0.996
_diffrn_reflns_Laue_measured_fraction_max 0.817
_diffrn_reflns_limit_h_max 23
_diffrn_reflns_limit_h_min -13
_diffrn_reflns_limit_k_max 18
_diffrn_reflns_limit_k_min -4
_diffrn_reflns_limit_l_max 16
_diffrn_reflns_limit_l_min -14
_diffrn_reflns_number 8158
_diffrn_reflns_point_group_measured_fraction_full 0.996
_diffrn_reflns_point_group_measured_fraction_max 0.817
_diffrn_reflns_theta_full 25.000
_diffrn_reflns_theta_max 27.931
_diffrn_reflns_theta_min 2.045
_diffrn_source 'Rotating-anode X-ray tube'
_diffrn_source_type 'Rigaku (Mo) X-ray Source'
_exptl_absorpt_coefficient_mu 0.076
_exptl_absorpt_correction_T_max 1.00000
_exptl_absorpt_correction_T_min 0.89190
_exptl_absorpt_correction_type multi-scan
_exptl_absorpt_process_details
;
CrysAlisPro 1.171.40.39a (Rigaku Oxford Diffraction, 2019)
Empirical absorption correction using spherical harmonics,
 implemented in SCALE3 ABSPACK scaling algorithm.
;
_exptl_crystal_colour yellow
_exptl_crystal_colour_primary yellow
_exptl_crystal_density_diffrn 1.196
_exptl_crystal_description block
_exptl_crystal_F_000 3048
_exptl_crystal_size_max 0.2
_exptl_crystal_size_mid 0.2
_exptl_crystal_size_min 0.2
_refine_diff_density_max 0.521
_refine_diff_density_min -0.309
_refine_diff_density_rms 0.061
_refine_ls_extinction_method none
_refine_ls_goodness_of_fit_ref 1.093
_refine_ls_hydrogen_treatment constr
_refine_ls_matrix_type full
_refine_ls_number_parameters 194
_refine_ls_number_reflns 2594
_refine_ls_number_restraints 28
_refine_ls_restrained_S_all 1.105
_refine_ls_R_factor_all 0.1252
_refine_ls_R_factor_gt 0.0733
_refine_ls_shift/su_max 0.000
_refine_ls_shift/su_mean 0.000
_refine_ls_structure_factor_coef Fsqd
_refine_ls_weighting_details 'w=1/[\s^2^(Fo^2^)+(0.1366P)^2^+0.3202P] where P=(Fo^2^+2Fc^2^)/3'
_refine_ls_weighting_scheme calc
_refine_ls_wR_factor_gt 0.2041
_refine_ls_wR_factor_ref 0.2378
_reflns_Friedel_coverage 0.000
_reflns_number_gt 1570
_reflns_number_total 2594
_reflns_threshold_expression 'I > 2\s(I)'
_cod_data_source_file 1860-5397-16-37-S2.cif
_cod_data_source_block 1
_cod_depositor_comments 'Adding full bibliography for 4038065.cif.'
_cod_original_cell_volume 7897.6(10)
_cod_database_code 4038065
_shelx_shelxl_version_number 2018/3
_chemical_oxdiff_formula 'C H B O Cl'
_shelx_space_group_comment
;
The symmetry employed for this shelxl refinement is uniquely defined
by the following loop, which should always be used as a source of
symmetry information in preference to the above space-group names.
They are only intended as comments.
;
_diffrn_oxdiff_digest_frames
;
0146fe26d4e4d62c60e640b82889a34190000255bce
;
_reflns_odcompleteness_completeness 99.26
_reflns_odcompleteness_iscentric 1
_reflns_odcompleteness_theta 25.01
_olex2_refinement_description
;
1. Fixed Uiso
 At 1.2 times of:
  All C(H) groups, All C(H,H) groups
 At 1.5 times of:
  All C(H,H,H) groups
2. Restrained distances
 C14-C15 = C15-C16 = C16-C17 = C17-C18
 1.54 with sigma of 0.02
 C14-C16 = C16-C18 = C15-C17
 2.54 with sigma of 0.02
3. Rigid body (RIGU) restrains
 C14, C15, C16, C17, C18
 with sigma for 1-2 distances of 0.0007 and sigma for 1-3 distances of 0.0007
4. Others
 Fixed Sof: C14(0.33333) H14A(0.33333) H14B(0.33333) H14C(0.33333)
 C15(0.33333) H15A(0.33333) H15B(0.33333) C16(0.33333) H16A(0.33333)
 H16B(0.33333) C17(0.33333) H17A(0.33333) H17B(0.33333) C18(0.33333)
 H18A(0.33333) H18B(0.33333) H18C(0.33333)
5.a Secondary CH2 refined with riding coordinates:
 C15(H15A,H15B), C16(H16A,H16B), C17(H17A,H17B)
5.b Me refined with riding coordinates:
 C14(H14A,H14B,H14C), C18(H18A,H18B,H18C)
5.c Aromatic/amide H refined with riding coordinates:
 C4(H4), C6(H6)
5.d Idealised Me refined as rotating group:
 C10(H10A,H10B,H10C), C11(H11A,H11B,H11C), C12(H12A,H12B,H12C), C13(H13A,H13B,
 H13C)
;
_olex2_submission_special_instructions 'No special instructions were received'
_oxdiff_exptl_absorpt_empirical_details
;
Empirical correction (ABSPACK) includes:
- Absorption correction using spherical harmonics
- Frame scaling
;
_oxdiff_exptl_absorpt_empirical_full_max 1.069
_oxdiff_exptl_absorpt_empirical_full_min 0.905

loop_
_space_group_symop_operation_xyz
'x, y, z'
'z, x, y'
'y, z, x'
'-y+1/2, -z, x+1/2'
'z+1/2, -x+1/2, -y'
'-y, z+1/2, -x+1/2'
'-z+1/2, -x, y+1/2'
'-z, x+1/2, -y+1/2'
'y+1/2, -z+1/2, -x'
'-x+1/2, -y, z+1/2'
'x+1/2, -y+1/2, -z'
'-x, y+1/2, -z+1/2'
'-x, -y, -z'
'-z, -x, -y'
'-y, -z, -x'
'y-1/2, z, -x-1/2'
'-z-1/2, x-1/2, y'
'y, -z-1/2, x-1/2'
'z-1/2, x, -y-1/2'
'z, -x-1/2, y-1/2'
'-y-1/2, z-1/2, x'
'x-1/2, y, -z-1/2'
'-x-1/2, y-1/2, z'
'x, -y-1/2, z-1/2'

loop_
_atom_site_label
_atom_site_type_symbol
_atom_site_fract_x
_atom_site_fract_y
_atom_site_fract_z
_atom_site_U_iso_or_equiv
_atom_site_adp_type
_atom_site_occupancy
_atom_site_site_symmetry_order
_atom_site_calc_flag
_atom_site_refinement_flags_posn
_atom_site_refinement_flags_adp
_atom_site_refinement_flags_occupancy
_atom_site_disorder_assembly
_atom_site_disorder_group
C1 C 0.44320(13) 0.98160(13) 0.03851(13) 0.0219(6) Uani 1 1 d . . . . .
C2 C 0.38420(13) 0.96393(13) 0.07678(12) 0.0211(6) Uani 1 1 d . . . . .
C3 C 0.36401(13) 1.00335(13) 0.13251(13) 0.0225(7) Uani 1 1 d . . . . .
C4 C 0.30175(14) 0.99141(14) 0.16213(13) 0.0275(7) Uani 1 1 d . . . . .
H4 H 0.287980 1.018625 0.198812 0.033 Uiso 1 1 calc R . . . .
C5 C 0.25920(13) 0.94090(14) 0.13965(14) 0.0269(7) Uani 1 1 d . . . . .
C6 C 0.28185(13) 0.89897(13) 0.08852(13) 0.0260(7) Uani 1 1 d . . . . .
H6 H 0.254233 0.862696 0.074461 0.031 Uiso 1 1 calc R . . . .
C7 C 0.34365(13) 0.90850(13) 0.05733(13) 0.0235(7) Uani 1 1 d . . . . .
B1 B 0.18657(17) 0.93421(16) 0.16732(16) 0.0288(8) Uani 1 1 d . . . . .
O1 O 0.16083(10) 0.97340(10) 0.21657(11) 0.0379(6) Uani 1 1 d . . . . .
C8 C 0.08849(15) 0.96123(17) 0.21899(17) 0.0427(9) Uani 1 1 d . . . . .
C9 C 0.08297(15) 0.88990(17) 0.18728(16) 0.0419(9) Uani 1 1 d . . . . .
O2 O 0.14158(10) 0.88895(10) 0.14243(10) 0.0373(6) Uani 1 1 d . . . . .
C10 C 0.05521(18) 1.0145(2) 0.1761(2) 0.0637(12) Uani 1 1 d . . . . .
H10A H 0.068432 1.059118 0.192156 0.096 Uiso 1 1 calc GR . . . .
H10B H 0.006314 1.009828 0.179123 0.096 Uiso 1 1 calc GR . . . .
H10C H 0.069346 1.009080 0.129281 0.096 Uiso 1 1 calc GR . . . .
C11 C 0.06551(17) 0.9643(2) 0.29181(19) 0.0604(11) Uani 1 1 d . . . . .
H11A H 0.092408 0.933165 0.318821 0.091 Uiso 1 1 calc GR . . . .
H11B H 0.018041 0.951589 0.294572 0.091 Uiso 1 1 calc GR . . . .
H11C H 0.071267 1.010061 0.308922 0.091 Uiso 1 1 calc GR . . . .
C12 C 0.02088(17) 0.8772(2) 0.1459(2) 0.0615(11) Uani 1 1 d . . . . .
H12A H 0.017640 0.911129 0.110374 0.092 Uiso 1 1 calc GR . . . .
H12B H -0.018893 0.879859 0.174759 0.092 Uiso 1 1 calc GR . . . .
H12C H 0.023514 0.832452 0.125646 0.092 Uiso 1 1 calc GR . . . .
C13 C 0.09320(18) 0.83412(17) 0.23570(19) 0.0537(10) Uani 1 1 d . . . . .
H13A H 0.098257 0.791782 0.211120 0.081 Uiso 1 1 calc GR . . . .
H13B H 0.054321 0.831113 0.265715 0.081 Uiso 1 1 calc GR . . . .
H13C H 0.133774 0.842638 0.262210 0.081 Uiso 1 1 calc GR . . . .
C14 C 0.1889(6) 0.7115(6) 0.1109(6) 0.059(3) Uani 0.3333 1 d D U P A -1
H14A H 0.169693 0.674943 0.084141 0.089 Uiso 0.3333 1 calc R . P A -1
H14B H 0.155981 0.726334 0.144381 0.089 Uiso 0.3333 1 calc R . P A -1
H14C H 0.200332 0.749183 0.081382 0.089 Uiso 0.3333 1 calc R . P A -1
C15 C 0.2495(10) 0.6878(10) 0.1449(9) 0.093(6) Uani 0.3333 1 d D U P A -1
H15A H 0.280756 0.671287 0.110025 0.112 Uiso 0.3333 1 calc R . P A -1
H15B H 0.236646 0.648563 0.172684 0.112 Uiso 0.3333 1 calc R . P A -1
C16 C 0.2890(11) 0.7368(8) 0.1905(9) 0.139(7) Uani 0.3333 1 d D U P A -1
H16A H 0.271605 0.783097 0.185312 0.166 Uiso 0.3333 1 calc R . P A -1
H16B H 0.337207 0.736532 0.178528 0.166 Uiso 0.3333 1 calc R . P A -1
C17 C 0.2791(10) 0.7121(7) 0.2646(7) 0.102(5) Uani 0.3333 1 d D U P A -1
H17A H 0.304480 0.742139 0.294981 0.122 Uiso 0.3333 1 calc R . P A -1
H17B H 0.230934 0.715981 0.276414 0.122 Uiso 0.3333 1 calc R . P A -1
C18 C 0.3012(8) 0.6410(7) 0.2769(7) 0.072(4) Uani 0.3333 1 d D U P A -1
H18A H 0.293499 0.629336 0.324030 0.108 Uiso 0.3333 1 calc R . P A -1
H18B H 0.275521 0.610618 0.247976 0.108 Uiso 0.3333 1 calc R . P A -1
H18C H 0.349180 0.636817 0.266571 0.108 Uiso 0.3333 1 calc R . P A -1

loop_
_atom_site_aniso_label
_atom_site_aniso_U_11
_atom_site_aniso_U_22
_atom_site_aniso_U_33
_atom_site_aniso_U_23
_atom_site_aniso_U_13
_atom_site_aniso_U_12
C1 0.0226(15) 0.0197(14) 0.0234(15) 0.0013(10) -0.0019(11) 0.0000(10)
C2 0.0217(14) 0.0200(15) 0.0217(14) 0.0024(11) 0.0011(11) -0.0007(11)
C3 0.0234(15) 0.0236(15) 0.0205(14) 0.0014(11) -0.0004(11) -0.0009(11)
C4 0.0281(16) 0.0294(16) 0.0249(16) -0.0028(12) 0.0028(12) -0.0005(12)
C5 0.0250(15) 0.0275(16) 0.0282(16) 0.0015(12) 0.0011(12) -0.0011(12)
C6 0.0223(15) 0.0259(15) 0.0298(16) -0.0024(12) 0.0007(12) -0.0027(12)
C7 0.0247(15) 0.0248(15) 0.0212(14) -0.0004(11) -0.0009(11) 0.0015(11)
B1 0.0327(19) 0.0254(18) 0.0282(19) 0.0014(14) 0.0015(14) -0.0015(14)
O1 0.0297(12) 0.0386(13) 0.0454(14) -0.0095(10) 0.0089(9) -0.0015(9)
C8 0.0278(18) 0.049(2) 0.051(2) -0.0094(16) 0.0118(15) -0.0003(15)
C9 0.0265(17) 0.057(2) 0.042(2) -0.0065(16) 0.0129(14) -0.0082(15)
O2 0.0258(12) 0.0450(13) 0.0410(13) -0.0088(10) 0.0064(9) -0.0066(9)
C10 0.037(2) 0.063(3) 0.091(3) 0.008(2) 0.003(2) 0.0190(18)
C11 0.042(2) 0.077(3) 0.062(3) -0.032(2) 0.0231(18) -0.0127(19)
C12 0.033(2) 0.090(3) 0.061(2) -0.016(2) 0.0023(17) -0.0161(19)
C13 0.044(2) 0.045(2) 0.072(3) 0.0048(19) 0.0157(18) -0.0052(16)
C14 0.099(9) 0.033(6) 0.047(7) 0.016(5) 0.024(5) 0.006(6)
C15 0.131(12) 0.067(9) 0.082(8) -0.010(7) -0.024(8) 0.015(8)
C16 0.184(16) 0.125(9) 0.107(8) -0.007(7) -0.031(8) -0.050(11)
C17 0.129(12) 0.081(7) 0.096(7) -0.035(6) -0.026(8) -0.036(7)
C18 0.068(11) 0.077(7) 0.073(10) -0.042(6) 0.000(8) -0.046(7)

loop_
_atom_type_symbol
_atom_type_description
_atom_type_scat_dispersion_real
_atom_type_scat_dispersion_imag
_atom_type_scat_source
C C 0.0033 0.0016 'International Tables Vol C Tables 4.2.6.8 and 6.1.1.4'
H H 0.0000 0.0000 'International Tables Vol C Tables 4.2.6.8 and 6.1.1.4'
B B 0.0013 0.0007 'International Tables Vol C Tables 4.2.6.8 and 6.1.1.4'
O O 0.0106 0.0060 'International Tables Vol C Tables 4.2.6.8 and 6.1.1.4'

loop_
_geom_angle_atom_site_label_1
_geom_angle_atom_site_label_2
_geom_angle_atom_site_label_3
_geom_angle
_geom_angle_site_symmetry_1
_geom_angle_site_symmetry_3
_geom_angle_publ_flag
C1 C1 C1 120.004(2) 17_664 16_566 ?
C1 C1 C2 119.9(2) 16_566 . ?
C1 C1 C2 120.0(2) 17_664 . ?
C3 C2 C1 120.6(2) . . ?
C3 C2 C7 118.8(2) . . ?
C7 C2 C1 120.5(2) . . ?
C2 C3 C7 119.1(2) . 16_566 ?
C4 C3 C2 119.3(2) . . ?
C4 C3 C7 121.6(2) . 16_566 ?
C5 C4 C3 122.0(3) . . ?
C4 C5 C6 118.2(3) . . ?
C4 C5 B1 121.0(2) . . ?
C6 C5 B1 120.6(2) . . ?
C7 C6 C5 122.1(2) . . ?
C2 C7 C3 118.9(2) . 17_664 ?
C6 C7 C2 119.1(2) . . ?
C6 C7 C3 122.0(2) . 17_664 ?
O1 B1 C5 124.0(3) . . ?
O1 B1 O2 113.3(3) . . ?
O2 B1 C5 122.6(3) . . ?
B1 O1 C8 107.5(2) . . ?
O1 C8 C9 102.0(2) . . ?
O1 C8 C10 107.2(3) . . ?
O1 C8 C11 108.7(3) . . ?
C10 C8 C9 112.3(3) . . ?
C10 C8 C11 112.2(3) . . ?
C11 C8 C9 113.7(3) . . ?
O2 C9 C8 101.7(2) . . ?
O2 C9 C12 108.5(3) . . ?
O2 C9 C13 106.0(3) . . ?
C12 C9 C8 115.6(3) . . ?
C13 C9 C8 114.1(3) . . ?
C13 C9 C12 110.0(3) . . ?
B1 O2 C9 107.0(2) . . ?
C14 C15 C16 119.2(15) . . ?
C15 C16 C17 106.8(12) . . ?
C18 C17 C16 114.3(12) . . ?

loop_
_geom_bond_atom_site_label_1
_geom_bond_atom_site_label_2
_geom_bond_distance
_geom_bond_site_symmetry_2
_geom_bond_publ_flag
C1 C1 1.415(2) 17_664 ?
C1 C1 1.415(2) 16_566 ?
C1 C2 1.444(3) . ?
C2 C3 1.418(4) . ?
C2 C7 1.422(4) . ?
C3 C4 1.394(4) . ?
C3 C7 1.472(4) 16_566 ?
C4 C5 1.389(4) . ?
C5 C6 1.392(4) . ?
C5 B1 1.554(4) . ?
C6 C7 1.391(4) . ?
B1 O1 1.354(4) . ?
B1 O2 1.364(4) . ?
O1 C8 1.462(4) . ?
C8 C9 1.558(5) . ?
C8 C10 1.515(5) . ?
C8 C11 1.522(5) . ?
C9 O2 1.470(4) . ?
C9 C12 1.507(5) . ?
C9 C13 1.485(5) . ?
C14 C15 1.462(15) . ?
C15 C16 1.548(16) . ?
C16 C17 1.568(14) . ?
C17 C18 1.502(15) . ?
